data_4519080
loop_
_publ_author_name
'del R\'io, Enrique'
'Vidil, Thomas'
'Gati, Wafa'
'Grau, \'Etienne'
'Taton, Daniel'
'Cramail, Henri'

_publ_section_title
;
 Ester-Containing Imidazolium-Type Ionic Liquid Crystals Derived from
 Bio-based Fatty Alcohols
;
_journal_issue 37
_journal_name_full 'ACS Sustainable Chemistry &amp; Engineering'
_journal_page_first 12687
_journal_page_last 12698
_journal_paper_doi 10.1021/acssuschemeng.1c05122
_journal_volume 9
_journal_year 2021
_chemical_formula_moiety 'C18 H33 N2 O2, B F4'
_chemical_formula_sum 'C18 H33 B F4 N2 O2'
_chemical_formula_weight 396.27
_space_group_crystal_system monoclinic
_space_group_IT_number 14
_space_group_name_Hall '-P 2ybc'
_space_group_name_H-M_alt 'P 1 21/c 1'
_atom_sites_solution_hydrogens geom
_audit_creation_date 2020-11-19
_audit_creation_method
;
Olex2 1.2
(compiled May 29 2018 13:30:08 for OlexSys, GUI svn.r5506)
;
_audit_update_record
;
????
;
_cell_angle_alpha 90
_cell_angle_beta 99.137(4)
_cell_angle_gamma 90
_cell_formula_units_Z 4
_cell_length_a 17.223(4)
_cell_length_b 8.252(2)
_cell_length_c 15.149(4)
_cell_measurement_reflns_used 1111
_cell_measurement_temperature 130(2)
_cell_measurement_theta_max 31.4
_cell_measurement_theta_min 72.6
_cell_volume 2125.7(9)
_computing_molecular_graphics 'Olex2 (Dolomanov et al., 2009)'
_computing_publication_material 'Olex2 (Dolomanov et al., 2009)'
_computing_structure_refinement 'ShelXL (Sheldrick, 2015)'
_computing_structure_solution 'SHELXT 2014/5 (Sheldrick, 2014)'
_diffrn_ambient_temperature 130
_diffrn_detector_area_resol_mean 5.8140
_diffrn_measured_fraction_theta_full 0.997
_diffrn_measured_fraction_theta_max 0.997
_diffrn_measurement_device_type 'Rigaku FRX'
_diffrn_measurement_method '\w scans'
_diffrn_radiation_monochromator 'osmic Varimax mirrors'
_diffrn_radiation_type CuK\a
_diffrn_radiation_wavelength 1.54178
_diffrn_reflns_av_R_equivalents 0.0564
_diffrn_reflns_av_unetI/netI 0.0499
_diffrn_reflns_Laue_measured_fraction_full 0.997
_diffrn_reflns_Laue_measured_fraction_max 0.997
_diffrn_reflns_limit_h_max 20
_diffrn_reflns_limit_h_min -18
_diffrn_reflns_limit_k_max 9
_diffrn_reflns_limit_k_min -9
_diffrn_reflns_limit_l_max 13
_diffrn_reflns_limit_l_min -18
_diffrn_reflns_number 15401
_diffrn_reflns_point_group_measured_fraction_full 0.997
_diffrn_reflns_point_group_measured_fraction_max 0.997
_diffrn_reflns_theta_full 67.679
_diffrn_reflns_theta_max 68.240
_diffrn_reflns_theta_min 2.598
_diffrn_source 'rotating anode'
_exptl_absorpt_coefficient_mu 0.838
_exptl_absorpt_correction_T_max 1.000
_exptl_absorpt_correction_T_min 0.774
_exptl_absorpt_correction_type none
_exptl_crystal_colour Colorless
_exptl_crystal_density_diffrn 1.238
_exptl_crystal_density_method "'not measured'"
_exptl_crystal_description Prism
_exptl_crystal_F_000 848
_exptl_crystal_size_max 0.2
_exptl_crystal_size_mid 0.2
_exptl_crystal_size_min 0.2
_refine_diff_density_max 0.543
_refine_diff_density_min -0.218
_refine_diff_density_rms 0.085
_refine_ls_extinction_method none
_refine_ls_goodness_of_fit_ref 0.955
_refine_ls_hydrogen_treatment constr
_refine_ls_matrix_type full
_refine_ls_number_parameters 246
_refine_ls_number_reflns 3867
_refine_ls_number_restraints 0
_refine_ls_restrained_S_all 0.955
_refine_ls_R_factor_all 0.0824
_refine_ls_R_factor_gt 0.0702
_refine_ls_shift/su_max 0.000
_refine_ls_shift/su_mean 0.000
_refine_ls_structure_factor_coef Fsqd
_refine_ls_weighting_details 'w=1/[\s^2^(Fo^2^)+(0.1477P)^2^] where P=(Fo^2^+2Fc^2^)/3'
_refine_ls_weighting_scheme calc
_refine_ls_wR_factor_gt 0.1801
_refine_ls_wR_factor_ref 0.1890
_reflns_Friedel_coverage 0.000
_reflns_number_gt 2815
_reflns_number_total 3867
_reflns_threshold_expression 'I > 2\s(I)'
_cod_data_source_file sc1c05122_si_004.cif
_cod_data_source_block edrn82_a
_cod_original_cell_volume 2125.6(9)
_cod_database_code 4519080
_shelx_shelxl_version_number 2018/3
_shelx_space_group_comment
;
The symmetry employed for this shelxl refinement is uniquely defined
by the following loop, which should always be used as a source of
symmetry information in preference to the above space-group names.
They are only intended as comments.
;
_shelx_estimated_absorpt_t_max 0.850
_shelx_estimated_absorpt_t_min 0.850
_olex2_refinement_description
;
1. Fixed Uiso
 At 1.2 times of:
  All C(H) groups, All C(H,H) groups
 At 1.5 times of:
  All C(H,H,H) groups
2.a Secondary CH2 refined with riding coordinates:
 C00C(H00C,H00D), C00D(H00E,H00F), C00F(H00H,H00I), C00G(H00J,H00K), C00H(H00L,
 H00M), C00I(H00N,H00O), C00K(H00S,H00T), C00L(H00U,H00V), C00M(H00W,H00X),
 C00N(H00Y,H), C00O(H00Z,HA), C00P(H00,HB)
2.b Aromatic/amide H refined with riding coordinates:
 C00A(H00A), C00B(H00B), C00E(H00G)
2.c Idealised Me refined as rotating group:
 C00J(H00P,H00Q,H00R), C00Q(H0AA,HC,HD)
;
_olex2_submission_special_instructions 'No special instructions were received'

loop_
_space_group_symop_operation_xyz
'x, y, z'
'-x, y+1/2, -z+1/2'
'-x, -y, -z'
'x, -y-1/2, z-1/2'

loop_
_atom_site_label
_atom_site_type_symbol
_atom_site_fract_x
_atom_site_fract_y
_atom_site_fract_z
_atom_site_U_iso_or_equiv
_atom_site_adp_type
_atom_site_occupancy
_atom_site_site_symmetry_order
_atom_site_calc_flag
_atom_site_refinement_flags_posn
_atom_site_refinement_flags_adp
_atom_site_refinement_flags_occupancy
_atom_site_disorder_assembly
_atom_site_disorder_group
O1 O 0.12130(8) 0.63224(16) 0.57474(8) 0.0423(4) Uani 1 1 d . . . . .
F002 F 0.08473(9) 1.13203(19) 0.69952(8) 0.0678(5) Uani 1 1 d . . . . .
O003 O 0.25127(8) 0.59067(19) 0.61030(9) 0.0459(4) Uani 1 1 d . . . . .
F004 F 0.16901(11) 0.91934(18) 0.70256(11) 0.0777(5) Uani 1 1 d . . . . .
F005 F 0.10411(12) 0.9705(2) 0.81936(10) 0.0822(5) Uani 1 1 d . . . . .
N006 N 0.08816(9) 0.51785(19) 0.83671(10) 0.0375(4) Uani 1 1 d . . . . .
F007 F 0.19988(10) 1.1373(2) 0.79026(13) 0.0861(6) Uani 1 1 d . . . . .
N008 N 0.08129(10) 0.36362(19) 0.95019(10) 0.0392(4) Uani 1 1 d . . . . .
C009 C 0.17853(12) 0.5978(2) 0.62860(13) 0.0380(5) Uani 1 1 d . . . . .
C00A C 0.09480(11) 0.5186(2) 0.98251(12) 0.0388(4) Uani 1 1 d . . . . .
H00A H 0.100155 0.550673 1.042026 0.047 Uiso 1 1 calc R . . . .
C00B C 0.09882(11) 0.6154(2) 0.91146(12) 0.0392(5) Uani 1 1 d . . . . .
H00B H 0.107194 0.726820 0.912758 0.047 Uiso 1 1 calc R . . . .
C00C C 0.09239(12) 0.5684(3) 0.74485(12) 0.0430(5) Uani 1 1 d . . . . .
H00C H 0.075409 0.680272 0.736681 0.052 Uiso 1 1 calc R . . . .
H00D H 0.057138 0.502074 0.703452 0.052 Uiso 1 1 calc R . . . .
C00D C 0.17525(12) 0.5523(3) 0.72456(12) 0.0413(5) Uani 1 1 d . . . . .
H00E H 0.210157 0.622301 0.764208 0.050 Uiso 1 1 calc R . . . .
H00F H 0.193095 0.441488 0.735131 0.050 Uiso 1 1 calc R . . . .
C00E C 0.07742(12) 0.3677(2) 0.86208(13) 0.0401(5) Uani 1 1 d . . . . .
H00G H 0.068530 0.278673 0.824154 0.048 Uiso 1 1 calc R . . . .
C00F C 0.34335(13) 0.6077(3) 0.50605(14) 0.0479(5) Uani 1 1 d . . . . .
H00H H 0.362111 0.501296 0.526674 0.057 Uiso 1 1 calc R . . . .
H00I H 0.375410 0.688285 0.541474 0.057 Uiso 1 1 calc R . . . .
C00G C 0.25913(13) 0.6270(3) 0.51833(13) 0.0470(5) Uani 1 1 d . . . . .
H00J H 0.241964 0.737162 0.503932 0.056 Uiso 1 1 calc R . . . .
H00K H 0.226192 0.554223 0.478298 0.056 Uiso 1 1 calc R . . . .
C00H C 0.61409(13) 0.6203(3) 0.15146(14) 0.0491(5) Uani 1 1 d . . . . .
H00L H 0.640417 0.524597 0.178787 0.059 Uiso 1 1 calc R . . . .
H00M H 0.641930 0.714318 0.178839 0.059 Uiso 1 1 calc R . . . .
C00I C 0.35119(13) 0.6276(3) 0.40783(14) 0.0481(5) Uani 1 1 d . . . . .
H00N H 0.320106 0.544285 0.373530 0.058 Uiso 1 1 calc R . . . .
H00O H 0.329295 0.731746 0.387208 0.058 Uiso 1 1 calc R . . . .
C00J C 0.07490(14) 0.2163(3) 1.00242(14) 0.0499(5) Uani 1 1 d . . . . .
H00P H 0.020428 0.189869 1.000962 0.075 Uiso 1 1 calc GR . . . .
H00Q H 0.099263 0.233948 1.063174 0.075 Uiso 1 1 calc GR . . . .
H00R H 0.100814 0.128532 0.977381 0.075 Uiso 1 1 calc GR . . . .
C00K C 0.43485(13) 0.6176(3) 0.38877(14) 0.0495(6) Uani 1 1 d . . . . .
H00S H 0.458226 0.517038 0.413303 0.059 Uiso 1 1 calc R . . . .
H00T H 0.465062 0.706157 0.419152 0.059 Uiso 1 1 calc R . . . .
C00L C 0.53072(13) 0.6232(3) 0.17166(14) 0.0493(6) Uani 1 1 d . . . . .
H00U H 0.504692 0.719660 0.144857 0.059 Uiso 1 1 calc R . . . .
H00V H 0.502744 0.530059 0.143428 0.059 Uiso 1 1 calc R . . . .
C00M C 0.61959(13) 0.6197(3) 0.05251(14) 0.0505(6) Uani 1 1 d . . . . .
H00W H 0.592340 0.714478 0.025242 0.061 Uiso 1 1 calc R . . . .
H00X H 0.592162 0.524911 0.025522 0.061 Uiso 1 1 calc R . . . .
C00N C 0.44081(13) 0.6249(3) 0.28989(14) 0.0493(5) Uani 1 1 d . . . . .
H00Y H 0.412260 0.533802 0.259993 0.059 Uiso 1 1 calc R . . . .
H H 0.415437 0.723279 0.264914 0.059 Uiso 1 1 calc R . . . .
C00O C 0.70244(13) 0.6192(3) 0.03026(15) 0.0534(6) Uani 1 1 d . . . . .
H00Z H 0.730012 0.714585 0.056236 0.064 Uiso 1 1 calc R . . . .
HA H 0.730106 0.524698 0.057334 0.064 Uiso 1 1 calc R . . . .
C00P C 0.52425(13) 0.6216(3) 0.27021(14) 0.0503(6) Uani 1 1 d . . . . .
H00 H 0.550133 0.525094 0.297042 0.060 Uiso 1 1 calc R . . . .
HB H 0.552236 0.714732 0.298512 0.060 Uiso 1 1 calc R . . . .
C00Q C 0.70463(15) 0.6173(4) -0.06937(16) 0.0650(7) Uani 1 1 d . . . . .
H0AA H 0.676388 0.524481 -0.095851 0.097 Uiso 1 1 calc GR . . . .
HC H 0.758246 0.611823 -0.079315 0.097 Uiso 1 1 calc GR . . . .
HD H 0.680637 0.714251 -0.096044 0.097 Uiso 1 1 calc GR . . . .
B00R B 0.14054(15) 1.0354(3) 0.75215(14) 0.0445(6) Uani 1 1 d . . . . .

loop_
_atom_site_aniso_label
_atom_site_aniso_U_11
_atom_site_aniso_U_22
_atom_site_aniso_U_33
_atom_site_aniso_U_23
_atom_site_aniso_U_13
_atom_site_aniso_U_12
O1 0.0513(8) 0.0412(8) 0.0344(7) 0.0009(5) 0.0069(6) 0.0015(6)
F002 0.0769(10) 0.0804(11) 0.0433(7) 0.0055(6) 0.0009(6) 0.0061(7)
O003 0.0499(8) 0.0535(9) 0.0359(7) 0.0047(6) 0.0112(6) 0.0057(7)
F004 0.1274(14) 0.0442(8) 0.0716(9) -0.0135(7) 0.0470(9) -0.0002(8)
F005 0.1374(15) 0.0634(10) 0.0560(8) 0.0147(7) 0.0464(8) 0.0156(9)
N006 0.0438(9) 0.0363(9) 0.0333(8) -0.0008(6) 0.0090(6) 0.0013(7)
F007 0.0720(10) 0.0672(11) 0.1113(14) -0.0280(9) -0.0097(9) 0.0015(8)
N008 0.0466(9) 0.0353(9) 0.0379(8) 0.0000(6) 0.0131(6) 0.0024(7)
C009 0.0482(11) 0.0278(9) 0.0396(10) -0.0039(7) 0.0113(8) 0.0003(8)
C00A 0.0453(10) 0.0388(11) 0.0336(9) -0.0042(8) 0.0099(7) 0.0017(8)
C00B 0.0466(11) 0.0345(10) 0.0376(10) -0.0040(7) 0.0099(8) 0.0005(8)
C00C 0.0514(11) 0.0464(12) 0.0317(9) 0.0024(8) 0.0076(8) 0.0011(9)
C00D 0.0506(11) 0.0390(11) 0.0349(10) 0.0012(8) 0.0087(8) 0.0043(9)
C00E 0.0477(11) 0.0355(11) 0.0386(10) -0.0057(8) 0.0116(8) -0.0005(8)
C00F 0.0511(12) 0.0544(13) 0.0390(11) 0.0022(9) 0.0096(8) 0.0008(10)
C00G 0.0531(12) 0.0538(13) 0.0350(10) 0.0053(8) 0.0097(8) 0.0012(9)
C00H 0.0492(12) 0.0578(14) 0.0409(11) -0.0012(9) 0.0090(9) 0.0026(10)
C00I 0.0498(12) 0.0558(14) 0.0391(11) 0.0027(9) 0.0080(8) -0.0010(9)
C00J 0.0650(13) 0.0402(12) 0.0478(11) 0.0065(9) 0.0187(9) 0.0034(10)
C00K 0.0502(12) 0.0612(15) 0.0379(11) -0.0004(9) 0.0091(9) -0.0001(10)
C00L 0.0462(12) 0.0602(14) 0.0420(12) 0.0021(9) 0.0081(9) 0.0021(10)
C00M 0.0477(12) 0.0629(15) 0.0413(11) 0.0022(9) 0.0085(9) 0.0052(10)
C00N 0.0498(12) 0.0578(14) 0.0407(11) 0.0007(9) 0.0085(9) -0.0006(10)
C00O 0.0514(12) 0.0672(16) 0.0423(12) -0.0006(10) 0.0098(9) 0.0088(11)
C00P 0.0497(12) 0.0607(15) 0.0412(12) -0.0011(9) 0.0089(9) 0.0012(10)
C00Q 0.0560(14) 0.095(2) 0.0463(13) 0.0034(12) 0.0153(10) 0.0118(13)
B00R 0.0622(15) 0.0359(12) 0.0364(11) -0.0023(9) 0.0114(9) 0.0011(10)

loop_
_atom_type_symbol
_atom_type_description
_atom_type_scat_dispersion_real
_atom_type_scat_dispersion_imag
_atom_type_scat_source
C C 0.0192 0.0096 'International Tables Vol C Tables 4.2.6.8 and 6.1.1.4'
H H 0.0000 0.0000 'International Tables Vol C Tables 4.2.6.8 and 6.1.1.4'
B B 0.0098 0.0042 'International Tables Vol C Tables 4.2.6.8 and 6.1.1.4'
F F 0.0755 0.0553 'International Tables Vol C Tables 4.2.6.8 and 6.1.1.4'
N N 0.0330 0.0189 'International Tables Vol C Tables 4.2.6.8 and 6.1.1.4'
O O 0.0517 0.0336 'International Tables Vol C Tables 4.2.6.8 and 6.1.1.4'

loop_
_geom_angle_atom_site_label_1
_geom_angle_atom_site_label_2
_geom_angle_atom_site_label_3
_geom_angle
_geom_angle_site_symmetry_1
_geom_angle_site_symmetry_3
_geom_angle_publ_flag
C009 O003 C00G 115.23(15) . . ?
C00B N006 C00C 126.41(17) . . ?
C00E N006 C00B 108.43(16) . . ?
C00E N006 C00C 125.07(17) . . ?
C00A N008 C00J 127.04(16) . . ?
C00E N008 C00A 108.26(16) . . ?
C00E N008 C00J 124.66(16) . . ?
O1 C009 O003 124.40(18) . . ?
O1 C009 C00D 123.81(18) . . ?
O003 C009 C00D 111.76(16) . . ?
N008 C00A H00A 126.5 . . ?
C00B C00A N008 107.06(16) . . ?
C00B C00A H00A 126.5 . . ?
N006 C00B H00B 126.5 . . ?
C00A C00B N006 106.98(18) . . ?
C00A C00B H00B 126.5 . . ?
N006 C00C H00C 109.4 . . ?
N006 C00C H00D 109.4 . . ?
N006 C00C C00D 111.01(15) . . ?
H00C C00C H00D 108.0 . . ?
C00D C00C H00C 109.4 . . ?
C00D C00C H00D 109.4 . . ?
C009 C00D C00C 110.75(15) . . ?
C009 C00D H00E 109.5 . . ?
C009 C00D H00F 109.5 . . ?
C00C C00D H00E 109.5 . . ?
C00C C00D H00F 109.5 . . ?
H00E C00D H00F 108.1 . . ?
N006 C00E N008 109.26(16) . . ?
N006 C00E H00G 125.4 . . ?
N008 C00E H00G 125.4 . . ?
H00H C00F H00I 108.1 . . ?
C00G C00F H00H 109.6 . . ?
C00G C00F H00I 109.6 . . ?
C00G C00F C00I 110.30(17) . . ?
C00I C00F H00H 109.6 . . ?
C00I C00F H00I 109.6 . . ?
O003 C00G C00F 109.66(15) . . ?
O003 C00G H00J 109.7 . . ?
O003 C00G H00K 109.7 . . ?
C00F C00G H00J 109.7 . . ?
C00F C00G H00K 109.7 . . ?
H00J C00G H00K 108.2 . . ?
H00L C00H H00M 107.6 . . ?
C00L C00H H00L 108.7 . . ?
C00L C00H H00M 108.7 . . ?
C00L C00H C00M 114.18(17) . . ?
C00M C00H H00L 108.7 . . ?
C00M C00H H00M 108.7 . . ?
C00F C00I H00N 108.6 . . ?
C00F C00I H00O 108.6 . . ?
H00N C00I H00O 107.6 . . ?
C00K C00I C00F 114.47(17) . . ?
C00K C00I H00N 108.6 . . ?
C00K C00I H00O 108.6 . . ?
N008 C00J H00P 109.5 . . ?
N008 C00J H00Q 109.5 . . ?
N008 C00J H00R 109.5 . . ?
H00P C00J H00Q 109.5 . . ?
H00P C00J H00R 109.5 . . ?
H00Q C00J H00R 109.5 . . ?
C00I C00K H00S 108.8 . . ?
C00I C00K H00T 108.8 . . ?
C00I C00K C00N 113.63(17) . . ?
H00S C00K H00T 107.7 . . ?
C00N C00K H00S 108.8 . . ?
C00N C00K H00T 108.8 . . ?
C00H C00L H00U 108.6 . . ?
C00H C00L H00V 108.6 . . ?
H00U C00L H00V 107.5 . . ?
C00P C00L C00H 114.79(17) . . ?
C00P C00L H00U 108.6 . . ?
C00P C00L H00V 108.6 . . ?
C00H C00M H00W 108.4 . . ?
C00H C00M H00X 108.4 . . ?
C00H C00M C00O 115.35(18) . . ?
H00W C00M H00X 107.5 . . ?
C00O C00M H00W 108.4 . . ?
C00O C00M H00X 108.4 . . ?
C00K C00N H00Y 108.7 . . ?
C00K C00N H 108.7 . . ?
H00Y C00N H 107.6 . . ?
C00P C00N C00K 114.11(18) . . ?
C00P C00N H00Y 108.7 . . ?
C00P C00N H 108.7 . . ?
C00M C00O H00Z 108.9 . . ?
C00M C00O HA 108.9 . . ?
H00Z C00O HA 107.7 . . ?
C00Q C00O C00M 113.21(18) . . ?
C00Q C00O H00Z 108.9 . . ?
C00Q C00O HA 108.9 . . ?
C00L C00P H00 108.6 . . ?
C00L C00P HB 108.6 . . ?
C00N C00P C00L 114.50(18) . . ?
C00N C00P H00 108.6 . . ?
C00N C00P HB 108.6 . . ?
H00 C00P HB 107.6 . . ?
C00O C00Q H0AA 109.5 . . ?
C00O C00Q HC 109.5 . . ?
C00O C00Q HD 109.5 . . ?
H0AA C00Q HC 109.5 . . ?
H0AA C00Q HD 109.5 . . ?
HC C00Q HD 109.5 . . ?
F004 B00R F002 111.32(18) . . ?
F004 B00R F005 112.32(19) . . ?
F004 B00R F007 110.7(2) . . ?
F005 B00R F002 106.8(2) . . ?
F007 B00R F002 106.76(19) . . ?
F007 B00R F005 108.68(19) . . ?

loop_
_geom_bond_atom_site_label_1
_geom_bond_atom_site_label_2
_geom_bond_distance
_geom_bond_site_symmetry_2
_geom_bond_publ_flag
O1 C009 1.209(2) . ?
F002 B00R 1.397(3) . ?
O003 C009 1.327(3) . ?
O003 C00G 1.452(2) . ?
F004 B00R 1.356(3) . ?
F005 B00R 1.386(3) . ?
N006 C00B 1.378(2) . ?
N006 C00C 1.466(2) . ?
N006 C00E 1.319(3) . ?
F007 B00R 1.378(3) . ?
N008 C00A 1.376(3) . ?
N008 C00E 1.326(3) . ?
N008 C00J 1.464(3) . ?
C009 C00D 1.511(3) . ?
C00A H00A 0.9300 . ?
C00A C00B 1.351(3) . ?
C00B H00B 0.9300 . ?
C00C H00C 0.9700 . ?
C00C H00D 0.9700 . ?
C00C C00D 1.513(3) . ?
C00D H00E 0.9700 . ?
C00D H00F 0.9700 . ?
C00E H00G 0.9300 . ?
C00F H00H 0.9700 . ?
C00F H00I 0.9700 . ?
C00F C00G 1.500(3) . ?
C00F C00I 1.524(3) . ?
C00G H00J 0.9700 . ?
C00G H00K 0.9700 . ?
C00H H00L 0.9700 . ?
C00H H00M 0.9700 . ?
C00H C00L 1.515(3) . ?
C00H C00M 1.517(3) . ?
C00I H00N 0.9700 . ?
C00I H00O 0.9700 . ?
C00I C00K 1.516(3) . ?
C00J H00P 0.9600 . ?
C00J H00Q 0.9600 . ?
C00J H00R 0.9600 . ?
C00K H00S 0.9700 . ?
C00K H00T 0.9700 . ?
C00K C00N 1.519(3) . ?
C00L H00U 0.9700 . ?
C00L H00V 0.9700 . ?
C00L C00P 1.515(3) . ?
C00M H00W 0.9700 . ?
C00M H00X 0.9700 . ?
C00M C00O 1.517(3) . ?
C00N H00Y 0.9700 . ?
C00N H 0.9700 . ?
C00N C00P 1.514(3) . ?
C00O H00Z 0.9700 . ?
C00O HA 0.9700 . ?
C00O C00Q 1.516(3) . ?
C00P H00 0.9700 . ?
C00P HB 0.9700 . ?
C00Q H0AA 0.9600 . ?
C00Q HC 0.9600 . ?
C00Q HD 0.9600 . ?

loop_
_geom_torsion_atom_site_label_1
_geom_torsion_atom_site_label_2
_geom_torsion_atom_site_label_3
_geom_torsion_atom_site_label_4
_geom_torsion
_geom_torsion_site_symmetry_1
_geom_torsion_site_symmetry_2
_geom_torsion_site_symmetry_3
_geom_torsion_site_symmetry_4
_geom_torsion_publ_flag
O1 C009 C00D C00C -4.3(3) . . . . ?
O003 C009 C00D C00C 177.52(16) . . . . ?
N006 C00C C00D C009 177.57(16) . . . . ?
N008 C00A C00B N006 -0.4(2) . . . . ?
C009 O003 C00G C00F -177.61(17) . . . . ?
C00A N008 C00E N006 0.3(2) . . . . ?
C00B N006 C00C C00D 89.9(2) . . . . ?
C00B N006 C00E N008 -0.5(2) . . . . ?
C00C N006 C00B C00A -176.22(17) . . . . ?
C00C N006 C00E N008 176.31(16) . . . . ?
C00E N006 C00B C00A 0.5(2) . . . . ?
C00E N006 C00C C00D -86.3(2) . . . . ?
C00E N008 C00A C00B 0.1(2) . . . . ?
C00F C00I C00K C00N 175.61(19) . . . . ?
C00G O003 C009 O1 -0.3(3) . . . . ?
C00G O003 C009 C00D 177.86(16) . . . . ?
C00G C00F C00I C00K 177.44(19) . . . . ?
C00H C00L C00P C00N 179.9(2) . . . . ?
C00H C00M C00O C00Q 179.5(2) . . . . ?
C00I C00F C00G O003 173.93(17) . . . . ?
C00I C00K C00N C00P 177.72(19) . . . . ?
C00J N008 C00A C00B 177.98(19) . . . . ?
C00J N008 C00E N006 -177.71(18) . . . . ?
C00K C00N C00P C00L 178.1(2) . . . . ?
C00L C00H C00M C00O 179.2(2) . . . . ?
C00M C00H C00L C00P 179.23(19) . . . . ?
